data_4088235
loop_
_publ_author_name
'Xiang, Li'
'Xie, Zuowei'

_publ_section_title
;
 Tantallacarborane Mediated Consecutive C--C and C--N Coupling Reactions
 of Alkyl Isonitriles: A Facile Route to N-Heterocycles
;
_journal_issue 2
_journal_name_full Organometallics
_journal_page_first 233
_journal_paper_doi 10.1021/acs.organomet.5b00953
_journal_volume 35
_journal_year 2016
_chemical_formula_sum 'C16 H40 B9 N2 Ta'
_chemical_formula_weight 538.74
_space_group_IT_number 14
_space_group_name_Hall '-P 2ybc'
_space_group_name_H-M_alt 'P 1 21/c 1'
_symmetry_cell_setting monoclinic
_symmetry_space_group_name_H-M 'P 1 21/c 1'
_atom_sites_solution_hydrogens geom
_atom_sites_solution_primary direct
_atom_sites_solution_secondary difmap
_audit_creation_method SHELXL-97
_cell_angle_alpha 90.00
_cell_angle_beta 99.7070(10)
_cell_angle_gamma 90.00
_cell_formula_units_Z 4
_cell_length_a 15.7557(8)
_cell_length_b 8.5011(4)
_cell_length_c 17.7367(9)
_cell_measurement_reflns_used 320
_cell_measurement_temperature 296(2)
_cell_measurement_theta_max 15
_cell_measurement_theta_min 15
_cell_volume 2341.7(2)
_computing_cell_refinement 'BRUKER KAPPA APEXII DUO DIFFRACTOMETER'
_computing_data_collection 'BRUKER KAPPA APEXII DUO DIFFRACTOMETER'
_computing_data_reduction 'BRUKER KAPPA APEXII DUO DIFFRACTOMETER'
_computing_molecular_graphics 'SIEMENS SHELXTL'
_computing_publication_material 'SIEMENS SHELXTL'
_computing_structure_refinement 'SHELXL-97 (Sheldrick, 2008)'
_computing_structure_solution 'SHELXS-97 (Sheldrick, 2008)'
_diffrn_ambient_temperature 296(2)
_diffrn_measured_fraction_theta_full 0.999
_diffrn_measured_fraction_theta_max 0.999
_diffrn_measurement_device_type 'BRUKER KAPPA APEXII DUO DIFFRACTOMETER'
_diffrn_measurement_method 'PHI & OMEGA SCAN'
_diffrn_radiation_monochromator graphite
_diffrn_radiation_source 'fine-focus sealed tube'
_diffrn_radiation_type MoK\a
_diffrn_radiation_wavelength 0.71073
_diffrn_reflns_av_R_equivalents 0.0707
_diffrn_reflns_av_sigmaI/netI 0.0480
_diffrn_reflns_limit_h_max 18
_diffrn_reflns_limit_h_min -18
_diffrn_reflns_limit_k_max 10
_diffrn_reflns_limit_k_min -8
_diffrn_reflns_limit_l_max 21
_diffrn_reflns_limit_l_min -21
_diffrn_reflns_number 21348
_diffrn_reflns_theta_full 25.25
_diffrn_reflns_theta_max 25.25
_diffrn_reflns_theta_min 1.31
_exptl_absorpt_coefficient_mu 4.699
_exptl_absorpt_correction_T_max 0.7456
_exptl_absorpt_correction_T_min 0.4365
_exptl_absorpt_correction_type multi-scan
_exptl_crystal_colour yellow
_exptl_crystal_density_diffrn 1.528
_exptl_crystal_density_method 'not measured'
_exptl_crystal_description block
_exptl_crystal_F_000 1072
_exptl_crystal_size_max 0.40
_exptl_crystal_size_mid 0.30
_exptl_crystal_size_min 0.20
_refine_diff_density_max 1.225
_refine_diff_density_min -0.666
_refine_diff_density_rms 0.124
_refine_ls_extinction_method none
_refine_ls_goodness_of_fit_ref 1.060
_refine_ls_hydrogen_treatment riding
_refine_ls_matrix_type full
_refine_ls_number_parameters 253
_refine_ls_number_reflns 4239
_refine_ls_number_restraints 0
_refine_ls_restrained_S_all 1.060
_refine_ls_R_factor_all 0.0362
_refine_ls_R_factor_gt 0.0300
_refine_ls_shift/su_max 0.002
_refine_ls_shift/su_mean 0.000
_refine_ls_structure_factor_coef Fsqd
_refine_ls_weighting_details 'calc w=1/[\s^2^(Fo^2^)+(0.0417P)^2^+2.6664P] where P=(Fo^2^+2Fc^2^)/3'
_refine_ls_weighting_scheme calc
_refine_ls_wR_factor_gt 0.0775
_refine_ls_wR_factor_ref 0.0860
_reflns_number_gt 3687
_reflns_number_total 4239
_reflns_threshold_expression >2sigma(I)
_cod_data_source_file om5b00953_si_002.cif
_cod_data_source_block 3
_cod_depositor_comments
;
The following automatic conversions were performed:

data item '_symmetry_cell_setting' value 'Monoclinic' was changed to
'monoclinic' in accordance with the
/home/saulius/struct/COD-crude-data/automatic-downloads/DataCite-retrospective/ACS/depositions/lib/dictionaries/cif_core.dic
dictionary named 'cif_core.dic' version 2.4.2 last updated on
2011-04-26.

Automatic conversion script
Id: cif_fix_values 6909 2019-04-08 15:41:33Z antanas 
;
_cod_original_sg_symbol_H-M P2(1)/c
_cod_database_code 4088235

loop_
_symmetry_equiv_pos_as_xyz
'x, y, z'
'-x, y+1/2, -z+1/2'
'-x, -y, -z'
'x, -y-1/2, z-1/2'

loop_
_atom_site_label
_atom_site_type_symbol
_atom_site_fract_x
_atom_site_fract_y
_atom_site_fract_z
_atom_site_U_iso_or_equiv
_atom_site_adp_type
_atom_site_occupancy
_atom_site_symmetry_multiplicity
_atom_site_calc_flag
_atom_site_refinement_flags
Ta1 Ta 0.218749(11) 0.140885(19) 0.989744(9) 0.02704(9) Uani 1 1 d .
N1 N 0.1584(3) 0.3762(4) 0.9806(2) 0.0376(10) Uani 1 1 d .
N2 N 0.3152(3) 0.1228(4) 1.0734(2) 0.0383(10) Uani 1 1 d .
C1 C 0.1475(3) 0.1709(5) 0.8490(3) 0.0354(10) Uani 1 1 d .
C2 C 0.0984(3) 0.0399(5) 0.8885(3) 0.0372(11) Uani 1 1 d .
H2 H 0.0420 0.0757 0.9134 0.045 Uiso 1 1 calc R
C11 C 0.1129(4) 0.3378(6) 0.8407(3) 0.0463(14) Uani 1 1 d .
H11A H 0.1555 0.4043 0.8229 0.056 Uiso 1 1 calc R
H11B H 0.0616 0.3388 0.8017 0.056 Uiso 1 1 calc R
C12 C 0.0908(3) 0.4073(6) 0.9132(3) 0.0454(12) Uani 1 1 d .
H12A H 0.0833 0.5201 0.9068 0.055 Uiso 1 1 calc R
H12B H 0.0366 0.3634 0.9224 0.055 Uiso 1 1 calc R
C13 C 0.1393(4) 0.4601(6) 1.0488(3) 0.0545(14) Uani 1 1 d .
H13A H 0.1132 0.5597 1.0337 0.082 Uiso 1 1 calc R
H13B H 0.1918 0.4768 1.0841 0.082 Uiso 1 1 calc R
H13C H 0.1005 0.3983 1.0730 0.082 Uiso 1 1 calc R
C14 C 0.2473(3) 0.3855(6) 0.9693(3) 0.0381(11) Uani 1 1 d .
H14A H 0.2871 0.4379 1.0092 0.046 Uiso 1 1 calc R
H14B H 0.2567 0.4117 0.9181 0.046 Uiso 1 1 calc R
C15 C 0.1136(4) 0.1024(7) 1.0571(3) 0.0468(12) Uani 1 1 d .
H15A H 0.1378 0.0902 1.1102 0.070 Uiso 1 1 calc R
H15B H 0.0821 0.0092 1.0392 0.070 Uiso 1 1 calc R
H15C H 0.0754 0.1912 1.0510 0.070 Uiso 1 1 calc R
C16 C 0.3957(3) 0.2061(6) 1.1074(3) 0.0414(11) Uani 1 1 d .
H16A H 0.4300 0.1306 1.1416 0.050 Uiso 1 1 calc R
C17 C 0.3799(4) 0.3463(6) 1.1567(3) 0.0485(14) Uani 1 1 d .
H17A H 0.3496 0.3115 1.1970 0.058 Uiso 1 1 calc R
H17B H 0.3439 0.4225 1.1256 0.058 Uiso 1 1 calc R
C18 C 0.4653(4) 0.4242(8) 1.1924(4) 0.0626(16) Uani 1 1 d .
H18A H 0.4535 0.5153 1.2219 0.075 Uiso 1 1 calc R
H18B H 0.4992 0.3506 1.2269 0.075 Uiso 1 1 calc R
C19 C 0.5158(4) 0.4743(8) 1.1318(4) 0.0649(16) Uani 1 1 d .
H19A H 0.5699 0.5209 1.1557 0.078 Uiso 1 1 calc R
H19B H 0.4837 0.5531 1.0992 0.078 Uiso 1 1 calc R
C20 C 0.5336(4) 0.3331(8) 1.0836(4) 0.0646(17) Uani 1 1 d .
H20A H 0.5644 0.3678 1.0436 0.078 Uiso 1 1 calc R
H20B H 0.5698 0.2585 1.1156 0.078 Uiso 1 1 calc R
C21 C 0.4507(3) 0.2529(7) 1.0477(3) 0.0519(13) Uani 1 1 d .
H21A H 0.4643 0.1596 1.0206 0.062 Uiso 1 1 calc R
H21B H 0.4179 0.3234 1.0108 0.062 Uiso 1 1 calc R
C22 C 0.3023(4) -0.0337(6) 1.1083(3) 0.0491(13) Uani 1 1 d .
H22A H 0.2495 -0.0789 1.0791 0.059 Uiso 1 1 calc R
C23 C 0.2879(5) -0.0180(8) 1.1910(3) 0.0704(18) Uani 1 1 d .
H23A H 0.2415 0.0540 1.1932 0.106 Uiso 1 1 calc R
H23B H 0.3395 0.0210 1.2220 0.106 Uiso 1 1 calc R
H23C H 0.2738 -0.1190 1.2096 0.106 Uiso 1 1 calc R
C24 C 0.3765(5) -0.1506(7) 1.1021(4) 0.073(2) Uani 1 1 d .
H24A H 0.3837 -0.1594 1.0496 0.109 Uiso 1 1 calc R
H24B H 0.3627 -0.2520 1.1206 0.109 Uiso 1 1 calc R
H24C H 0.4289 -0.1128 1.1321 0.109 Uiso 1 1 calc R
B3 B 0.1652(4) -0.1027(7) 0.9278(3) 0.0390(13) Uani 1 1 d .
H3 H 0.1553 -0.1714 0.9781 0.047 Uiso 1 1 calc R
B4 B 0.2680(4) -0.0538(6) 0.9066(3) 0.0372(12) Uani 1 1 d .
H4 H 0.3301 -0.0898 0.9403 0.045 Uiso 1 1 calc R
B5 B 0.2533(4) 0.1257(6) 0.8569(3) 0.0346(12) Uani 1 1 d .
H5 H 0.3042 0.2146 0.8579 0.042 Uiso 1 1 calc R
B6 B 0.0800(4) 0.0394(7) 0.7907(3) 0.0465(14) Uani 1 1 d .
H6 H 0.0190 0.0700 0.7538 0.056 Uiso 1 1 calc R
B7 B 0.0931(5) -0.1382(7) 0.8416(4) 0.0468(16) Uani 1 1 d .
H7 H 0.0402 -0.2236 0.8382 0.056 Uiso 1 1 calc R
B8 B 0.2013(4) -0.1973(7) 0.8501(3) 0.0462(14) Uani 1 1 d .
H8 H 0.2193 -0.3225 0.8516 0.055 Uiso 1 1 calc R
B9 B 0.2562(4) -0.0527(7) 0.8042(3) 0.0442(14) Uani 1 1 d .
H9 H 0.3100 -0.0828 0.7747 0.053 Uiso 1 1 calc R
B10 B 0.1813(4) 0.0950(7) 0.7703(3) 0.0475(15) Uani 1 1 d .
H10 H 0.1863 0.1646 0.7189 0.057 Uiso 1 1 calc R
B11 B 0.1496(5) -0.1059(7) 0.7646(3) 0.0475(15) Uani 1 1 d .
H11 H 0.1348 -0.1702 0.7101 0.057 Uiso 1 1 calc R

loop_
_atom_site_aniso_label
_atom_site_aniso_U_11
_atom_site_aniso_U_22
_atom_site_aniso_U_33
_atom_site_aniso_U_23
_atom_site_aniso_U_13
_atom_site_aniso_U_12
Ta1 0.03200(14) 0.02465(13) 0.02424(14) 0.00242(6) 0.00412(9) 0.00346(6)
N1 0.042(2) 0.031(2) 0.039(3) 0.0001(16) 0.0057(19) 0.0108(16)
N2 0.049(3) 0.037(2) 0.027(2) 0.0007(16) 0.0015(19) 0.0107(17)
C1 0.041(3) 0.035(2) 0.028(2) 0.0019(19) -0.001(2) -0.0004(19)
C2 0.042(3) 0.033(3) 0.035(3) 0.002(2) 0.004(2) -0.0037(19)
C11 0.057(3) 0.038(3) 0.039(3) 0.008(2) -0.009(3) 0.001(2)
C12 0.045(3) 0.034(3) 0.053(3) 0.008(2) -0.004(2) 0.015(2)
C13 0.069(4) 0.041(3) 0.054(3) -0.009(2) 0.013(3) 0.013(3)
C14 0.035(3) 0.037(3) 0.040(3) 0.004(2) 0.001(2) -0.0002(19)
C15 0.055(3) 0.049(3) 0.041(3) 0.001(2) 0.020(3) 0.004(2)
C16 0.037(3) 0.047(3) 0.038(3) -0.002(2) -0.002(2) 0.009(2)
C17 0.042(3) 0.060(4) 0.043(3) -0.014(2) 0.003(2) 0.003(2)
C18 0.056(4) 0.067(4) 0.057(4) -0.019(3) -0.011(3) 0.002(3)
C19 0.049(3) 0.069(4) 0.072(4) -0.007(3) -0.003(3) -0.003(3)
C20 0.040(3) 0.077(4) 0.076(5) 0.000(3) 0.009(3) 0.013(3)
C21 0.042(3) 0.062(4) 0.052(3) -0.010(3) 0.011(2) 0.009(2)
C22 0.068(4) 0.039(3) 0.035(3) 0.009(2) -0.006(2) 0.006(2)
C23 0.102(5) 0.061(4) 0.048(4) 0.016(3) 0.011(3) -0.001(4)
C24 0.101(6) 0.052(4) 0.056(4) 0.003(3) -0.012(4) 0.037(3)
B3 0.053(3) 0.033(3) 0.031(3) 0.006(2) 0.005(2) -0.003(2)
B4 0.046(3) 0.035(3) 0.031(3) -0.002(2) 0.008(2) 0.010(2)
B5 0.039(3) 0.036(3) 0.030(3) 0.000(2) 0.008(2) -0.001(2)
B6 0.055(4) 0.044(3) 0.035(3) 0.002(2) -0.006(3) -0.003(3)
B7 0.059(4) 0.039(4) 0.038(4) -0.005(2) -0.002(3) -0.015(3)
B8 0.076(4) 0.030(3) 0.032(3) -0.001(2) 0.008(3) 0.005(3)
B9 0.060(4) 0.041(3) 0.034(3) -0.005(2) 0.015(3) 0.005(3)
B10 0.074(4) 0.041(3) 0.026(3) -0.002(2) 0.003(3) -0.007(3)
B11 0.070(4) 0.044(3) 0.027(3) -0.005(2) 0.002(3) -0.004(3)

loop_
_atom_type_symbol
_atom_type_description
_atom_type_scat_dispersion_real
_atom_type_scat_dispersion_imag
_atom_type_scat_source
C C 0.0033 0.0016 'International Tables Vol C Tables 4.2.6.8 and 6.1.1.4'
H H 0.0000 0.0000 'International Tables Vol C Tables 4.2.6.8 and 6.1.1.4'
B B 0.0013 0.0007 'International Tables Vol C Tables 4.2.6.8 and 6.1.1.4'
N N 0.0061 0.0033 'International Tables Vol C Tables 4.2.6.8 and 6.1.1.4'
Ta Ta -0.7052 6.5227 'International Tables Vol C Tables 4.2.6.8 and 6.1.1.4'

loop_
_geom_angle_atom_site_label_1
_geom_angle_atom_site_label_2
_geom_angle_atom_site_label_3
_geom_angle
N2 Ta1 C14 92.59(18)
N2 Ta1 N1 113.53(16)
C14 Ta1 N1 38.68(18)
N2 Ta1 C15 97.8(2)
C14 Ta1 C15 115.1(2)
N1 Ta1 C15 79.74(19)
N2 Ta1 B3 116.48(18)
C14 Ta1 B3 143.8(2)
N1 Ta1 B3 128.80(18)
C15 Ta1 B3 83.3(2)
N2 Ta1 B4 96.92(18)
C14 Ta1 B4 117.1(2)
N1 Ta1 B4 138.62(17)
C15 Ta1 B4 124.7(2)
B3 Ta1 B4 42.8(2)
N2 Ta1 B5 116.56(19)
C14 Ta1 B5 78.98(19)
N1 Ta1 B5 97.87(17)
C15 Ta1 B5 142.7(2)
B3 Ta1 B5 69.20(18)
B4 Ta1 B5 41.68(17)
N2 Ta1 C2 155.62(15)
C14 Ta1 C2 110.99(17)
N1 Ta1 C2 89.63(15)
C15 Ta1 C2 78.13(19)
B3 Ta1 C2 39.47(17)
B4 Ta1 C2 67.42(18)
B5 Ta1 C2 64.62(17)
N2 Ta1 C1 155.00(18)
C14 Ta1 C1 79.17(18)
N1 Ta1 C1 74.17(15)
C15 Ta1 C1 107.04(19)
B3 Ta1 C1 65.38(17)
B4 Ta1 C1 67.06(17)
B5 Ta1 C1 38.90(17)
C2 Ta1 C1 36.17(15)
C14 N1 C13 114.9(4)
C14 N1 C12 117.2(4)
C13 N1 C12 110.8(4)
C14 N1 Ta1 69.2(2)
C13 N1 Ta1 121.4(3)
C12 N1 Ta1 117.5(3)
C16 N2 C22 114.9(4)
C16 N2 Ta1 140.9(3)
C22 N2 Ta1 104.0(3)
C11 C1 C2 120.4(5)
C11 C1 B5 123.5(4)
C2 C1 B5 110.5(4)
C11 C1 B10 115.6(4)
C2 C1 B10 109.9(4)
B5 C1 B10 62.8(3)
C11 C1 B6 111.5(4)
C2 C1 B6 61.4(3)
B5 C1 B6 113.3(4)
B10 C1 B6 61.2(3)
C11 C1 Ta1 106.1(3)
C2 C1 Ta1 70.5(2)
B5 C1 Ta1 68.5(2)
B10 C1 Ta1 127.8(3)
B6 C1 Ta1 129.1(3)
C1 C2 B3 111.9(4)
C1 C2 B6 64.2(3)
B3 C2 B6 114.0(4)
C1 C2 B7 113.0(4)
B3 C2 B7 62.7(3)
B6 C2 B7 61.4(3)
C1 C2 Ta1 73.3(2)
B3 C2 Ta1 67.0(3)
B6 C2 Ta1 134.4(3)
B7 C2 Ta1 127.6(3)
C12 C11 C1 114.5(4)
N1 C12 C11 112.3(4)
N1 C14 Ta1 72.1(2)
N2 C16 C17 113.2(4)
N2 C16 C21 112.7(4)
C17 C16 C21 111.1(5)
C16 C17 C18 110.9(5)
C19 C18 C17 111.2(5)
C18 C19 C20 110.3(6)
C21 C20 C19 111.3(5)
C20 C21 C16 112.1(5)
N2 C22 C23 111.9(5)
N2 C22 C24 112.5(5)
C23 C22 C24 111.1(5)
C2 B3 B7 59.9(3)
C2 B3 B8 105.5(4)
B7 B3 B8 59.6(4)
C2 B3 B4 105.9(4)
B7 B3 B4 109.5(4)
B8 B3 B4 61.1(3)
C2 B3 Ta1 73.6(3)
B7 B3 Ta1 131.3(3)
B8 B3 Ta1 127.4(4)
B4 B3 Ta1 68.6(3)
B5 B4 B3 105.2(4)
B5 B4 B9 60.4(3)
B3 B4 B9 105.8(4)
B5 B4 B8 107.1(4)
B3 B4 B8 59.4(3)
B9 B4 B8 59.2(3)
B5 B4 Ta1 71.6(3)
B3 B4 Ta1 68.6(3)
B9 B4 Ta1 128.4(3)
B8 B4 Ta1 125.7(3)
C1 B5 B4 106.5(4)
C1 B5 B10 58.9(3)
B4 B5 B10 108.6(4)
C1 B5 B9 105.1(4)
B4 B5 B9 60.8(3)
B10 B5 B9 59.3(3)
C1 B5 Ta1 72.6(3)
B4 B5 Ta1 66.7(2)
B10 B5 Ta1 127.9(4)
B9 B5 Ta1 124.3(3)
C2 B6 C1 54.5(3)
C2 B6 B7 59.7(3)
C1 B6 B7 103.8(4)
C2 B6 B10 101.8(4)
C1 B6 B10 58.0(3)
B7 B6 B10 107.8(5)
C2 B6 B11 105.2(4)
C1 B6 B11 105.0(4)
B7 B6 B11 60.5(4)
B10 B6 B11 60.6(4)
C2 B7 B6 58.9(3)
C2 B7 B8 104.0(4)
B6 B7 B8 108.6(5)
C2 B7 B3 57.4(3)
B6 B7 B3 107.5(4)
B8 B7 B3 60.2(4)
C2 B7 B11 104.2(4)
B6 B7 B11 60.1(4)
B8 B7 B11 60.3(4)
B3 B7 B11 107.9(5)
B7 B8 B3 60.2(4)
B7 B8 B11 60.2(4)
B3 B8 B11 107.7(4)
B7 B8 B9 107.6(4)
B3 B8 B9 106.7(4)
B11 B8 B9 59.6(4)
B7 B8 B4 108.7(4)
B3 B8 B4 59.5(3)
B11 B8 B4 108.6(4)
B9 B8 B4 60.2(3)
B10 B9 B11 60.6(4)
B10 B9 B8 107.5(5)
B11 B9 B8 60.1(4)
B10 B9 B5 59.9(3)
B11 B9 B5 108.6(4)
B8 B9 B5 106.9(4)
B10 B9 B4 107.4(4)
B11 B9 B4 109.3(4)
B8 B9 B4 60.6(3)
B5 B9 B4 58.8(3)
C1 B10 B9 105.9(4)
C1 B10 B6 60.8(3)
B9 B10 B6 108.5(4)
C1 B10 B5 58.3(3)
B9 B10 B5 60.9(3)
B6 B10 B5 109.3(4)
C1 B10 B11 106.7(4)
B9 B10 B11 59.9(4)
B6 B10 B11 59.9(4)
B5 B10 B11 108.9(4)
B6 B11 B9 107.9(4)
B6 B11 B7 59.4(4)
B9 B11 B7 107.5(4)
B6 B11 B8 107.3(4)
B9 B11 B8 60.2(4)
B7 B11 B8 59.5(4)
B6 B11 B10 59.6(4)
B9 B11 B10 59.5(4)
B7 B11 B10 106.1(4)
B8 B11 B10 106.8(4)

loop_
_geom_bond_atom_site_label_1
_geom_bond_atom_site_label_2
_geom_bond_distance
Ta1 N2 1.943(4)
Ta1 C14 2.171(5)
Ta1 N1 2.209(4)
Ta1 C15 2.224(5)
Ta1 B3 2.429(6)
Ta1 B4 2.429(5)
Ta1 B5 2.508(6)
Ta1 C2 2.531(5)
Ta1 C1 2.572(5)
N1 C14 1.451(7)
N1 C13 1.478(6)
N1 C12 1.484(6)
N2 C16 1.488(6)
N2 C22 1.497(6)
C1 C11 1.518(7)
C1 C2 1.585(7)
C1 B5 1.693(8)
C1 B10 1.702(8)
C1 B6 1.753(7)
C2 B3 1.677(7)
C2 B6 1.709(7)
C2 B7 1.723(7)
C11 C12 1.509(8)
C16 C17 1.524(7)
C16 C21 1.529(7)
C17 C18 1.537(8)
C18 C19 1.503(9)
C19 C20 1.527(9)
C20 C21 1.515(8)
C22 C23 1.526(8)
C22 C24 1.553(9)
B3 B7 1.769(9)
B3 B8 1.770(8)
B3 B4 1.773(8)
B4 B5 1.758(7)
B4 B9 1.794(8)
B4 B8 1.801(8)
B5 B10 1.769(8)
B5 B9 1.786(8)
B6 B7 1.753(8)
B6 B10 1.759(9)
B6 B11 1.765(9)
B7 B8 1.759(10)
B7 B11 1.773(10)
B8 B11 1.775(8)
B8 B9 1.777(9)
B9 B10 1.758(9)
B9 B11 1.766(9)
B10 B11 1.778(9)
